data_2108773
loop_
_publ_author_name
'Safari, Fatemeh'
'Katrusiak, Andrzej'

_publ_section_title
;
 Structure--property relationships of molecular shape and orientation with
 compression and expansion of xylitol
;
_journal_issue 2
_journal_name_full 'Acta Crystallographica Section B'
_journal_page_first
;
;
_journal_paper_doi 10.1107/S2052520621000445
_journal_volume 77
_journal_year 2021
_chemical_absolute_configuration rm
_chemical_formula_moiety 'C5 H12 O5'
_chemical_formula_sum 'C5 H12 O5'
_chemical_formula_weight 152.15
_chemical_name_common xylitol
_space_group_crystal_system orthorhombic
_space_group_IT_number 19
_space_group_name_Hall 'P 2ac 2ab'
_space_group_name_H-M_alt 'P 21 21 21'
_atom_sites_solution_hydrogens geom
_atom_sites_solution_primary dual
_audit_creation_date 2019-10-18
_audit_creation_method
;
Olex2 1.2
(compiled 2017.03.28 svn.r3405 for OlexSys, GUI svn.r5337)
;
_cell_angle_alpha 90
_cell_angle_beta 90
_cell_angle_gamma 90
_cell_formula_units_Z 4
_cell_length_a 8.2694(3)
_cell_length_b 8.9403(12)
_cell_length_c 8.8438(9)
_cell_measurement_reflns_used 1465
_cell_measurement_temperature 296.0(10)
_cell_measurement_theta_max 25.8760
_cell_measurement_theta_min 4.0580
_cell_volume 653.83(11)
_computing_molecular_graphics 'Olex2 (Dolomanov et al., 2009)'
_computing_publication_material 'Olex2 (Dolomanov et al., 2009)'
_computing_structure_refinement 'ShelXL (Sheldrick, 2015)'
_computing_structure_solution 'ShelXT (Sheldrick, 2015)'
_diffrn_ambient_temperature 296(2)
_diffrn_measured_fraction_theta_full 0.425
_diffrn_measured_fraction_theta_max 0.383
_diffrn_measurement_device 'four-circle diffractometer'
_diffrn_measurement_device_type 'Xcalibur, Eos'
_diffrn_radiation_type MoK\a
_diffrn_radiation_wavelength 0.71073
_diffrn_reflns_av_R_equivalents 0.0197
_diffrn_reflns_av_unetI/netI 0.0179
_diffrn_reflns_Laue_measured_fraction_full 0.425
_diffrn_reflns_Laue_measured_fraction_max 0.383
_diffrn_reflns_limit_h_max 10
_diffrn_reflns_limit_h_min -9
_diffrn_reflns_limit_k_max 7
_diffrn_reflns_limit_k_min -7
_diffrn_reflns_limit_l_max 8
_diffrn_reflns_limit_l_min -8
_diffrn_reflns_number 2431
_diffrn_reflns_point_group_measured_fraction_full 0.444
_diffrn_reflns_point_group_measured_fraction_max 0.393
_diffrn_reflns_theta_full 25.242
_diffrn_reflns_theta_max 26.758
_diffrn_reflns_theta_min 4.072
_exptl_absorpt_coefficient_mu 0.139
_exptl_crystal_density_diffrn 1.546
_exptl_crystal_description prism
_exptl_crystal_F_000 328
_exptl_crystal_size_max 0.15
_exptl_crystal_size_mid 0.11
_exptl_crystal_size_min 0.1
_refine_diff_density_max 0.113
_refine_diff_density_min -0.097
_refine_diff_density_rms 0.025
_refine_ls_abs_structure_details
;
 Flack x determined using 194 quotients [(I+)-(I-)]/[(I+)+(I-)]
 (Parsons, Flack and Wagner, Acta Cryst. B69 (2013) 249-259).
;
_refine_ls_abs_structure_Flack 0.1(8)
_refine_ls_extinction_method none
_refine_ls_goodness_of_fit_ref 1.122
_refine_ls_hydrogen_treatment constr
_refine_ls_matrix_type full
_refine_ls_number_parameters 94
_refine_ls_number_reflns 547
_refine_ls_number_restraints 0
_refine_ls_restrained_S_all 1.122
_refine_ls_R_factor_all 0.0282
_refine_ls_R_factor_gt 0.0241
_refine_ls_shift/su_max 0.000
_refine_ls_shift/su_mean 0.000
_refine_ls_structure_factor_coef Fsqd
_refine_ls_weighting_details 'w=1/[\s^2^(Fo^2^)+(0.0314P)^2^+0.0769P] where P=(Fo^2^+2Fc^2^)/3'
_refine_ls_weighting_scheme calc
_refine_ls_wR_factor_gt 0.0538
_refine_ls_wR_factor_ref 0.0566
_reflns_Friedel_coverage 0.720
_reflns_Friedel_fraction_full 0.474
_reflns_Friedel_fraction_max 0.407
_reflns_number_gt 504
_reflns_number_total 547
_reflns_threshold_expression 'I > 2\s(I)'
_cod_data_source_file um5047sup1.cif
_cod_data_source_block Xylitol0_33GPa
_cod_database_code 2108773
_shelx_shelxl_version_number 2014/7
_shelx_space_group_comment
;
The symmetry employed for this shelxl refinement is uniquely defined
by the following loop, which should always be used as a source of
symmetry information in preference to the above space-group names.
They are only intended as comments.
;
_olex2_refinement_description
;
1. Fixed Uiso
 At 1.2 times of:
  All C(H) groups, All C(H,H) groups
 At 1.5 times of:
  All O(H) groups
2.a Ternary CH refined with riding coordinates:
 C3(H3A), C2(H2A), C4(H4A)
2.b Secondary CH2 refined with riding coordinates:
 C1(H1A,H1B), C5(H5A,H5B)
2.c Tetrahedral OH refined with riding coordinates:
 O4(H4), O2(H2)
2.d Idealised tetrahedral OH refined as rotating group:
 O3(H3), O1(H1), O5(H5)
;
_olex2_submission_special_instructions 'No special instructions were received'

loop_
_space_group_symop_operation_xyz
'x, y, z'
'-x+1/2, -y, z+1/2'
'x+1/2, -y+1/2, -z'
'-x, y+1/2, -z+1/2'

loop_
_atom_site_label
_atom_site_type_symbol
_atom_site_fract_x
_atom_site_fract_y
_atom_site_fract_z
_atom_site_U_iso_or_equiv
_atom_site_adp_type
_atom_site_occupancy
_atom_site_site_symmetry_order
_atom_site_calc_flag
_atom_site_refinement_flags_posn
_atom_site_refinement_flags_adp
_atom_site_refinement_flags_occupancy
_atom_site_disorder_assembly
_atom_site_disorder_group
O4 O 0.4768(3) 0.6426(4) 0.6173(4) 0.0280(9) Uani 1 1 d . . . . .
H4 H 0.504621 0.596658 0.693252 0.042 Uiso 1 1 calc R . . . .
O2 O 0.8629(2) 0.5686(3) 0.3104(3) 0.0292(9) Uani 1 1 d . . . . .
H2 H 0.907208 0.646858 0.335362 0.044 Uiso 1 1 calc R . . . .
O3 O 0.5666(3) 0.7109(4) 0.3165(3) 0.0286(10) Uani 1 1 d . . . . .
H3 H 0.572846 0.710243 0.223981 0.043 Uiso 1 1 calc GR . . . .
O1 O 0.9266(3) 0.3265(4) 0.5152(3) 0.0290(9) Uani 1 1 d . . . . .
H1 H 0.985812 0.399842 0.508482 0.044 Uiso 1 1 calc GR . . . .
O5 O 0.1595(3) 0.5328(4) 0.5423(3) 0.0320(9) Uani 1 1 d . . . . .
H5 H 0.134857 0.610215 0.586339 0.048 Uiso 1 1 calc GR . . . .
C3 C 0.5756(3) 0.5601(6) 0.3723(5) 0.0237(12) Uani 1 1 d . . . . .
H3A H 0.549441 0.492366 0.288713 0.028 Uiso 1 1 calc R . . . .
C2 C 0.7489(4) 0.5250(6) 0.4254(5) 0.0212(11) Uani 1 1 d . . . . .
H2A H 0.771707 0.579782 0.518914 0.025 Uiso 1 1 calc R . . . .
C1 C 0.7721(4) 0.3609(6) 0.4515(5) 0.0285(14) Uani 1 1 d . . . . .
H1A H 0.688172 0.325124 0.519073 0.034 Uiso 1 1 calc R . . . .
H1B H 0.760582 0.308459 0.356124 0.034 Uiso 1 1 calc R . . . .
C4 C 0.4492(3) 0.5383(7) 0.4952(5) 0.0224(12) Uani 1 1 d . . . . .
H4A H 0.456593 0.435968 0.534291 0.027 Uiso 1 1 calc R . . . .
C5 C 0.2805(3) 0.5642(6) 0.4317(5) 0.0278(12) Uani 1 1 d . . . . .
H5A H 0.270513 0.667357 0.398918 0.033 Uiso 1 1 calc R . . . .
H5B H 0.264091 0.500399 0.344298 0.033 Uiso 1 1 calc R . . . .

loop_
_atom_site_aniso_label
_atom_site_aniso_U_11
_atom_site_aniso_U_22
_atom_site_aniso_U_33
_atom_site_aniso_U_23
_atom_site_aniso_U_13
_atom_site_aniso_U_12
O4 0.0318(12) 0.027(5) 0.026(4) -0.0034(12) -0.0059(11) 0.0047(13)
O2 0.0241(10) 0.032(4) 0.032(3) -0.0023(11) 0.0086(11) -0.0061(12)
O3 0.0325(12) 0.030(4) 0.024(3) 0.0024(13) -0.0030(13) 0.0015(13)
O1 0.0223(11) 0.021(4) 0.044(3) -0.0014(12) -0.0023(12) 0.0035(12)
O5 0.0226(11) 0.034(4) 0.039(3) -0.0057(13) 0.0055(12) -0.0038(14)
C3 0.0217(15) 0.015(6) 0.034(4) -0.0025(18) -0.0008(15) 0.0011(17)
C2 0.0208(13) 0.020(5) 0.022(4) -0.0007(16) 0.0028(14) -0.0014(18)
C1 0.0204(15) 0.028(7) 0.037(5) -0.0007(18) -0.0021(16) -0.0015(19)
C4 0.0210(14) 0.021(6) 0.026(4) -0.0053(18) -0.0008(16) -0.0015(18)
C5 0.0220(15) 0.033(6) 0.028(4) -0.0026(18) -0.0017(15) 0.0021(18)

loop_
_atom_type_symbol
_atom_type_description
_atom_type_scat_dispersion_real
_atom_type_scat_dispersion_imag
_atom_type_scat_source
C C 0.0033 0.0016 'International Tables Vol C Tables 4.2.6.8 and 6.1.1.4'
H H 0.0000 0.0000 'International Tables Vol C Tables 4.2.6.8 and 6.1.1.4'
O O 0.0106 0.0060 'International Tables Vol C Tables 4.2.6.8 and 6.1.1.4'

loop_
_geom_angle_atom_site_label_1
_geom_angle_atom_site_label_2
_geom_angle_atom_site_label_3
_geom_angle
_geom_angle_site_symmetry_1
_geom_angle_site_symmetry_3
_geom_angle_publ_flag
O3 C3 C2 110.1(3) . . ?
O3 C3 C4 109.3(4) . . ?
C4 C3 C2 113.3(3) . . ?
O2 C2 C3 109.8(3) . . ?
O2 C2 C1 106.9(3) . . ?
C1 C2 C3 111.5(4) . . ?
O1 C1 C2 112.7(3) . . ?
O4 C4 C3 110.1(4) . . ?
O4 C4 C5 108.8(3) . . ?
C3 C4 C5 110.3(4) . . ?
O5 C5 C4 111.1(4) . . ?

loop_
_geom_bond_atom_site_label_1
_geom_bond_atom_site_label_2
_geom_bond_distance
_geom_bond_site_symmetry_2
_geom_bond_publ_flag
O4 C4 1.445(5) . ?
O2 C2 1.441(4) . ?
O3 C3 1.437(5) . ?
O1 C1 1.430(4) . ?
O5 C5 1.427(4) . ?
C3 C2 1.540(4) . ?
C3 C4 1.520(6) . ?
C2 C1 1.497(7) . ?
C4 C5 1.522(4) . ?

_cod_database_fobs_code 2108773
